data_2003173
loop_
_publ_author_name
'Schmid, Siegbert'
'Thompson, John G.'
'Withers, Ray L.'
'Ling, Christopher D.'
'Ishizawa, Nobuo'
'Kishimoto, Shunji'

_publ_contact_author
;
   Dr Siegbert Schmid
   Research School of Chemistry
   Australian National University
   GPO Box 414
   Canberra ACT 2601
   Australia
;
_publ_section_title
;
 The crystal structure of Ca~7~Zr~7~Ta~6~O~36~ refined using
 synchrotron-radiation data
;
_journal_issue 3
_journal_name_full 'Acta Crystallographica Section B'
_journal_page_first 313
_journal_page_last 320
_journal_paper_doi 10.1107/S0108768198014268
_journal_volume 55
_journal_year 1999
_chemical_formula_sum 'Ca7 O36 Ta6 Zr7'
_chemical_formula_weight 2580.78
_chemical_name_systematic calcium_zirconium_tantalum_oxide
_space_group_IT_number 70
_symmetry_cell_setting orthorhombic
_symmetry_space_group_name_Hall '-F 2uv 2vw'
_symmetry_space_group_name_H-M 'F d d d :2'
_audit_creation_method from_xtal_archive_file_using_CIFIO
_cell_angle_alpha 90.00000
_cell_angle_beta 90.00000
_cell_angle_gamma 90.00000
_cell_formula_units_Z 12
_cell_length_a 36.3940(10)
_cell_length_b 7.3674(5)
_cell_length_c 31.006(2)
_cell_measurement_reflns_used 24
_cell_measurement_temperature 293
_cell_measurement_theta_max 24
_cell_measurement_theta_min 16.5
_cell_volume 8313.6(8)
_computing_cell_refinement 'Tsukuba BL-14A software'
_computing_data_collection 'Tsukuba BL-14A software'
_computing_data_reduction xtal_DIFDAT_ADDREF_SORTRF
_computing_molecular_graphics crystalmaker
_computing_publication_material xtal_BONDLA_CIFIO
_computing_structure_refinement 'xtal_CRYLSQ and RAELS95'
_computing_structure_solution 'xtal_GENTAN and SHELX-97'
_diffrn_ambient_temperature 293
_diffrn_measurement_device Tsukuba_BL14A
_diffrn_measurement_method \q/2\q
_diffrn_radiation_monochromator Si(111)_double_crystal
_diffrn_radiation_source synchrotron
_diffrn_radiation_type xray
_diffrn_radiation_wavelength 1.2682(4)
_diffrn_reflns_av_R_equivalents .039
_diffrn_reflns_av_sigmaI/netI .053
_diffrn_reflns_limit_h_max 43
_diffrn_reflns_limit_h_min -44
_diffrn_reflns_limit_k_max 8
_diffrn_reflns_limit_k_min -8
_diffrn_reflns_limit_l_max 37
_diffrn_reflns_limit_l_min -34
_diffrn_reflns_number 12337.000000000
_diffrn_reflns_reduction_process equatorial_monochr_Lp
_diffrn_reflns_theta_max 50.05
_diffrn_reflns_theta_min 3.08
_diffrn_standards_decay_% 0
_diffrn_standards_interval_count 200/100
_diffrn_standards_number 9
_exptl_absorpt_coefficient_mu 42.71
_exptl_absorpt_correction_type none
_exptl_crystal_colour white
_exptl_crystal_density_diffrn 6.186
_exptl_crystal_description square_prism
_exptl_crystal_F_000 13752
_exptl_crystal_size_max 0.015
_exptl_crystal_size_mid 0.010
_exptl_crystal_size_min 0.006
_refine_diff_density_max 1.405
_refine_diff_density_min -2.081
_refine_ls_abs_structure_details none
_refine_ls_abs_structure_Flack 0
_refine_ls_extinction_coef .00000
_refine_ls_extinction_method none
_refine_ls_goodness_of_fit_all 1.379
_refine_ls_goodness_of_fit_obs 1.508
_refine_ls_matrix_type full
_refine_ls_number_constraints 0
_refine_ls_number_parameters 195
_refine_ls_number_reflns 1299
_refine_ls_number_restraints 0
_refine_ls_R_factor_all .047
_refine_ls_R_factor_obs .031
_refine_ls_shift/esd_max .021
_refine_ls_shift/esd_mean .004
_refine_ls_structure_factor_coef F
_refine_ls_weighting_scheme calc
_refine_ls_wR_factor_all .038
_refine_ls_wR_factor_obs .034
_reflns_number_observed 1299
_reflns_number_total 1928
_reflns_observed_criterion I>2\s(I)
_cod_data_source_file br0081.cif
_cod_data_source_block final
_cod_original_cell_volume 8313.2(12)
_cod_original_sg_symbol_H-M 'F d d d'
_cod_database_code 2003173

loop_
_symmetry_equiv_pos_as_xyz
+x,+y,+z
1/4-x,1/4-y,+z
+x,1/4-y,1/4-z
1/4-x,+y,1/4-z
-x,-y,-z
3/4+x,3/4+y,-z
-x,3/4+y,3/4+z
3/4+x,-y,3/4+z
+x,1/2+y,1/2+z
1/2+x,+y,1/2+z
1/2+x,1/2+y,+z
1/4-x,3/4-y,1/2+z
3/4-x,1/4-y,1/2+z
3/4-x,3/4-y,+z
+x,3/4-y,3/4-z
1/2+x,1/4-y,3/4-z
1/2+x,3/4-y,1/4-z
1/4-x,1/2+y,3/4-z
3/4-x,+y,3/4-z
3/4-x,1/2+y,1/4-z
-x,1/2-y,1/2-z
1/2-x,-y,1/2-z
1/2-x,1/2-y,-z
3/4+x,1/4+y,1/2-z
1/4+x,3/4+y,1/2-z
1/4+x,1/4+y,-z
-x,1/4+y,1/4+z
1/2-x,3/4+y,1/4+z
1/2-x,1/4+y,3/4+z
3/4+x,1/2-y,1/4+z
1/4+x,-y,1/4+z
1/4+x,1/2-y,3/4+z

loop_
_atom_site_aniso_label
_atom_site_aniso_U_11
_atom_site_aniso_U_22
_atom_site_aniso_U_33
_atom_site_aniso_U_12
_atom_site_aniso_U_13
_atom_site_aniso_U_23
Ta1 .0042(4) .0057(4) .0037(4) .00000 .00000 .0001(5)
Zr1 .0042(4) .0057(4) .0037(4) .00000 .00000 .0001(5)
Ta2 .0042(4) .0039(4) .0038(3) .00000 .00000 .0004(5)
Zr2 .0042(4) .0039(4) .0038(3) .00000 .00000 .0004(5)
Ta3 .0038(3) .0049(3) .0030(3) -.0009(3) .00001(17) .0003(4)
Zr3 .0038(3) .0049(3) .0030(3) -.0009(3) .00001(17) .0003(4)
Ta4 .0031(3) .0084(3) .0082(3) -.0004(4) -.0005(2) .0044(2)
Zr4 .0031(3) .0084(3) .0082(3) -.0004(4) -.0005(2) .0044(2)
Ta5 .0069(5) .0031(5) .0237(5) .00000 .00000 -.0005(6)
Zr5 .0069(5) .0031(5) .0237(5) .00000 .00000 -.0005(6)
Ta6 .0074(4) .0062(4) .0072(3) -.0013(4) .0013(3) -.0017(4)
Zr6 .0074(4) .0062(4) .0072(3) -.0013(4) .0013(3) -.0017(4)
Ca7 .0136(10) .0324(11) .0222(9) .0024(9) -.0145(6) -.0103(11)
Zr7 .0136(10) .0324(11) .0222(9) .0024(9) -.0145(6) -.0103(11)
Ca8 .0080(9) .0084(8) .0094(8) .0002(7) -.0022(6) .0031(10)
Zr8 .0080(9) .0084(8) .0094(8) .0002(7) -.0022(6) .0031(10)
Ca9 .0388(16) .0103(10) .0200(12) .00000 .00000 .0099(9)
Zr9 .0388(16) .0103(10) .0200(12) .00000 .00000 .0099(9)
Ca10 .0031(10) .0079(12) .0031(10) .00000 .00000 .0011(14)
Zr10 .0031(10) .0079(12) .0031(10) .00000 .00000 .0011(14)
O1 .006(4) .003(4) .011(4) .004(4) .00000 .00000
O2 .009(3) .005(4) .009(3) .001(2) .001(2) -.003(2)
O3 .016(3) .009(3) .014(3) .003(3) .001(2) -.007(3)
O4 .014(3) .008(3) .012(3) -.002(3) -.005(3) .001(3)
O5 .008(3) .012(4) .008(3) .000(2) .000(3) .007(2)
O6 .039(4) .009(4) .004(3) .011(3) .004(3) .002(3)
O7 .017(3) .009(4) .006(3) -.004(3) -.002(3) -.004(2)
O8 .003(3) .013(4) .010(3) -.001(3) .001(2) -.004(3)
O9 .010(3) .013(4) .011(3) -.006(3) -.001(3) -.002(3)
O10 .017(5) .010(4) .028(5) -.010(5) .00000 .00000
O11 .012(3) .019(4) .011(3) -.004(3) .005(3) .002(3)
O12 .009(4) .029(5) .011(4) .000(5) .00000 .00000
O13 .031(4) .019(4) .007(3) -.016(3) .009(3) -.006(3)
O14 .023(4) .019(4) .012(3) .006(3) -.009(3) .001(3)
O15 .033(6) .034(6) .023(5) .009(6) .00000 .00000
O16 .073(10) .062(10) .074(10) -.002(10) .00000 .00000

loop_
_atom_site_label
_atom_site_fract_x
_atom_site_fract_y
_atom_site_fract_z
_atom_site_U_iso_or_equiv
_atom_site_thermal_displace_type
_atom_site_occupancy
Ta1 .01975(2) .37500 .87500 .0045(4) Uani 0.62
Zr1 .01975(2) .37500 .87500 .0045(4) Uani 0.38
Ta2 .02395(2) .37500 .37500 .0039(4) Uani 0.85
Zr2 .02395(2) .37500 .37500 .0039(4) Uani 0.15
Ta3 .074378(18) .12299(8) .458627(14) .0039(3) Uani 0.80
Zr3 .074378(18) .12299(8) .458627(14) .0039(3) Uani 0.20
Ta4 .12253(2) .36635(8) .202284(18) .0065(3) Uani 0.45
Zr4 .12253(2) .36635(8) .202284(18) .0065(3) Uani 0.55
Ta5 .06757(3) .12500 .12500 .0113(5) Uani 0.23
Zr5 .06757(3) .12500 .12500 .0113(5) Uani 0.77
Ta6 .03224(2) .37420(16) .03484(2) .0069(4) Uani 0.13
Zr6 .03224(2) .37420(16) .03484(2) .0069(4) Uani 0.87
Ca7 .07788(5) .1453(3) .29208(6) .0228(10) Uani 0.81
Zr7 .07788(5) .1453(3) .29208(6) .0228(10) Uani 0.19
Ca8 .02322(5) .8705(4) .03899(5) .0086(8) Uani 0.92
Zr8 .02322(5) .8705(4) .03899(5) .0086(8) Uani 0.08
Ca9 .11849(7) .37500 .87500 .0230(12) Uani 0.78
Zr9 .11849(7) .37500 .87500 .0230(12) Uani 0.22
Ca10 .07446(7) .62500 .12500 .0047(11) Uani 1.0
Zr10 .07446(7) .62500 .12500 .0047(11) Uani 0.0
O1 .12500 .62500 .0725(2) .006(4) Uani ?
O2 .01909(16) .5821(8) .0803(2) .008(3) Uani ?
O3 .02361(15) .1223(10) -.1005(2) .013(3) Uani ?
O4 .03071(17) .1449(11) -.0002(2) .011(3) Uani ?
O5 .08503(17) .4303(8) .0020(2) .009(3) Uani ?
O6 .0761(2) .9129(9) .0834(2) .017(4) Uani ?
O7 .08621(18) .8215(8) -.0001(2) .011(3) Uani ?
O8 .02478(14) .6069(11) -.0139(2) .009(3) Uani ?
O9 .06362(18) .4293(8) -.0840(2) .012(3) Uani ?
O10 .12500 .12500 .0155(3) .018(5) Uani ?
O11 .01802(18) .1812(9) .0855(2) .014(4) Uani ?
O12 .12500 .62500 -.0665(3) .016(4) Uani ?
O13 .0794(2) .3315(9) .0800(2) .019(4) Uani ?
O14 .0627(2) .8242(9) -.0820(2) .018(4) Uani ?
O15 .12500 .12500 -.0847(3) .030(6) Uani ?
O16 .12500 .12500 .0989(5) .070(10) Uani ?

loop_
_atom_type_symbol
_atom_type_description
_atom_type_scat_dispersion_real
_atom_type_scat_dispersion_imag
_atom_type_scat_source
Ca ? .380982 .90802 Int._Tables_Vol_IV_Tables_2.2B_and_2.3.1
Zr ? -.458984 1.595 Int._Tables_Vol_IV_Tables_2.2B_and_2.3.1
Ta ? -11.686 3.85 Int._Tables_Vol_IV_Tables_2.2B_and_2.3.1
O ? .031982 .020996 Int._Tables_Vol_IV_Tables_2.2B_and_2.3.1

loop_
_geom_bond_atom_site_label_1
_geom_bond_atom_site_label_2
_geom_bond_site_symmetry_2
_geom_bond_distance
Ta1 O3 1_556 2.016(7)
Ta1 O9 1_556 2.080(6)
Ta1 O2 5_566 2.004(6)
Ta1 O2 7_545 2.004(6)
Ta1 O3 15 2.016(7)
Ta1 O9 15 2.080(6)
Zr1 O3 1_556 2.016(7)
Zr1 O9 1_556 2.080(6)
Zr1 O2 5_566 2.004(6)
Zr1 O2 7_545 2.004(6)
Zr1 O3 15 2.016(7)
Zr1 O9 15 2.080(6)
Ta2 O3 3 1.974(7)
Ta2 O14 3_565 1.976(7)
Ta2 O14 9_545 1.976(7)
Ta2 O3 9 1.974(7)
Ta2 O11 21 2.001(7)
Ta2 O11 27 2.001(7)
Zr2 O3 3 1.974(7)
Zr2 O14 3_565 1.976(7)
Zr2 O14 9_545 1.976(7)
Zr2 O3 9 1.974(7)
Zr2 O11 21 2.001(7)
Zr2 O11 27 2.001(7)
Ta3 O5 9_545 1.994(6)
Ta3 O7 9_545 1.990(6)
Ta3 O8 9_545 1.999(5)
Ta3 O9 9_545 1.984(6)
Ta3 O12 9_545 2.000(3)
Ta3 O14 9_545 1.992(7)
Zr3 O5 9_545 1.994(6)
Zr3 O7 9_545 1.990(6)
Zr3 O8 9_545 1.999(5)
Zr3 O9 9_545 1.984(6)
Zr3 O12 9_545 2.000(3)
Zr3 O14 9_545 1.992(7)
Ta4 O10 3 2.041(5)
Ta4 O16 3 2.384(11)
Ta4 O1 3_565 2.057(3)
Ta4 O6 3_565 2.031(7)
Ta4 O7 3_565 2.039(6)
Ta4 O5 4 2.148(6)
Ta4 O13 4 2.032(7)
Zr4 O10 3 2.041(5)
Zr4 O16 3 2.384(11)
Zr4 O1 3_565 2.057(3)
Zr4 O6 3_565 2.031(7)
Zr4 O7 3_565 2.039(6)
Zr4 O5 4 2.148(6)
Zr4 O13 4 2.032(7)
Ta5 O11 . 2.219(7)
Ta5 O13 . 2.109(7)
Ta5 O16 . 2.242(6)
Ta5 O6 1_545 2.050(7)
Ta5 O11 3 2.219(7)
Ta5 O13 3 2.109(7)
Ta5 O16 3 2.242(6)
Ta5 O6 3_565 2.050(7)
Zr5 O11 . 2.219(7)
Zr5 O13 . 2.109(7)
Zr5 O16 . 2.242(6)
Zr5 O6 1_545 2.050(7)
Zr5 O11 3 2.219(7)
Zr5 O13 3 2.109(7)
Zr5 O16 3 2.242(6)
Zr5 O6 3_565 2.050(7)
Ta6 O2 . 2.136(6)
Ta6 O4 . 2.009(8)
Ta6 O5 . 2.213(6)
Ta6 O8 . 2.302(7)
Ta6 O11 . 2.181(7)
Ta6 O13 . 2.238(7)
Ta6 O8 5_565 2.179(5)
Zr6 O2 . 2.136(6)
Zr6 O4 . 2.009(8)
Zr6 O5 . 2.213(6)
Zr6 O8 . 2.302(7)
Zr6 O11 . 2.181(7)
Zr6 O13 . 2.238(7)
Zr6 O8 5_565 2.179(5)
Ca7 O3 3 2.683(6)
Ca7 O4 3 2.173(7)
Ca7 O5 3 2.773(6)
Ca7 O9 3 2.770(7)
Ca7 O10 3 2.481(7)
Ca7 O15 3 2.170(7)
Ca7 O7 3_565 2.477(6)
Ca7 O14 3_565 2.472(7)
Zr7 O3 3 2.683(6)
Zr7 O4 3 2.173(7)
Zr7 O5 3 2.773(6)
Zr7 O9 3 2.770(7)
Zr7 O10 3 2.481(7)
Zr7 O15 3 2.170(7)
Zr7 O7 3_565 2.477(6)
Zr7 O14 3_565 2.472(7)
Ca8 O2 . 2.486(6)
Ca8 O6 . 2.387(7)
Ca8 O7 . 2.619(7)
Ca8 O8 . 2.543(8)
Ca8 O4 1_565 2.374(8)
Ca8 O11 1_565 2.711(7)
Ca8 O3 5_565 2.558(6)
Ca8 O4 5_565 2.304(7)
Zr8 O2 . 2.486(6)
Zr8 O6 . 2.387(7)
Zr8 O7 . 2.619(7)
Zr8 O8 . 2.543(8)
Zr8 O4 1_565 2.374(8)
Zr8 O11 1_565 2.711(7)
Zr8 O3 5_565 2.558(6)
Zr8 O4 5_565 2.304(7)
Ca9 O9 1_556 2.401(7)
Ca9 O12 1_556 2.596(6)
Ca9 O15 1_556 2.238(6)
Ca9 O14 2_566 2.862(7)
Ca9 O9 15 2.401(7)
Ca9 O12 15 2.596(6)
Ca9 O15 15 2.238(6)
Ca9 O14 18_545 2.862(7)
Zr9 O9 1_556 2.401(7)
Zr9 O12 1_556 2.596(6)
Zr9 O15 1_556 2.238(6)
Zr9 O14 2_566 2.862(7)
Zr9 O9 15 2.401(7)
Zr9 O12 15 2.596(6)
Zr9 O15 15 2.238(6)
Zr9 O14 18_545 2.862(7)
Ca10 O1 . 2.456(5)
Ca10 O2 . 2.466(6)
Ca10 O6 . 2.483(7)
Ca10 O13 . 2.579(7)
Ca10 O1 3_565 2.456(5)
Ca10 O2 3_565 2.466(6)
Ca10 O6 3_565 2.483(7)
Ca10 O13 3_565 2.579(7)
Zr10 O1 . 2.456(5)
Zr10 O2 . 2.466(6)
Zr10 O6 . 2.483(7)
Zr10 O13 . 2.579(7)
Zr10 O1 3_565 2.456(5)
Zr10 O2 3_565 2.466(6)
Zr10 O6 3_565 2.483(7)
Zr10 O13 3_565 2.579(7)
O5 O8 . 2.597(9)
O5 O13 . 2.533(9)
O6 O16 1_565 2.416(8)
O8 O8 5_565 2.545(9)
O10 O16 . 2.584(18)
O11 O13 . 2.500(10)
O11 O11 3 2.585(9)
O13 O16 . 2.326(8)
O16 O16 3 1.62(2)
